data_4309251
loop_
_publ_author_name
'Luis S. Zamudio-Rivera'
'Rocio George-Tellez'
'Gerson L\'opez-Mendoza'
'Adela Morales-Pacheco'
'Eugenio Flores'
'Herbert H\"opfl'
'Victor Barba'
'Francisco J. Fern\'andez'
'Nathalie Cabirol'
'Hiram I. Beltr\'an'

_publ_contact_author_address
;
Programa de Ingenier\'ia Molecular, Instituto Mexicano del Petr\'oleo,
Eje Central L\'azaro C\'ardenas 152, Col. San Bartolo Atepehuacan,
C. P. 07730, M\'exico, D. F.
;
_publ_contact_author_fax (52)55-91756239
_publ_contact_author_name 'Hiram Isaac Beltr\'an Conde'
_publ_contact_author_phone (52)55-91757399
_publ_section_title
;
Synthesis, Characterization, Biocide and Toxicological Activities of
Di-n-butyl- and Diphenyl-tinIV-Salicyliden-\b-Amino Alcohol Derivatives
;
_journal_name_full 'Inorganic Chemistry'
_journal_page_first 5370
_journal_page_last 5378
_journal_paper_doi 10.1021/ic048628o
_journal_volume 44
_journal_year 2005
_chemical_formula_sum 'C23 H24 N O2.5 Sn'
_chemical_formula_weight 473.12
_chemical_name_systematic
;
 5c
;
_space_group_IT_number 15
_symmetry_cell_setting monoclinic
_symmetry_space_group_name_Hall '-C 2yc'
_symmetry_space_group_name_H-M 'C 1 2/c 1'
_atom_sites_solution_hydrogens geom
_atom_sites_solution_primary direct
_atom_sites_solution_secondary difmap
_audit_conform_dict_location ftp://ftp.iucr.org/pub/cif_core.dic
_audit_conform_dict_name cif_core.dic
_audit_conform_dict_version 2.2
_audit_creation_date 2004-06-25T10:15:49-00:00
_audit_creation_method 'WinGX routine CIF_UPDATE'
_cell_angle_alpha 90
_cell_angle_beta 93.682(2)
_cell_angle_gamma 90
_cell_formula_units_Z 8
_cell_length_a 16.3162(14)
_cell_length_b 10.1829(9)
_cell_length_c 24.627(2)
_cell_measurement_temperature 100(2)
_cell_volume 4083.2(6)
_computing_structure_refinement 'SHELXL-97 (Sheldrick, 1997)'
_diffrn_ambient_temperature 100(2)
_diffrn_measured_fraction_theta_full 1
_diffrn_measured_fraction_theta_max 1
_diffrn_radiation_monochromator graphite
_diffrn_radiation_type MoK\a
_diffrn_radiation_wavelength 0.71073
_diffrn_reflns_av_R_equivalents 0.0246
_diffrn_reflns_av_unetI/netI 0.0274
_diffrn_reflns_limit_h_max 19
_diffrn_reflns_limit_h_min -16
_diffrn_reflns_limit_k_max 12
_diffrn_reflns_limit_k_min -8
_diffrn_reflns_limit_l_max 29
_diffrn_reflns_limit_l_min -29
_diffrn_reflns_number 9955
_diffrn_reflns_theta_full 25
_diffrn_reflns_theta_max 25
_diffrn_reflns_theta_min 1.66
_exptl_absorpt_coefficient_mu 1.272
_exptl_absorpt_correction_type none
_exptl_crystal_density_diffrn 1.539
_exptl_crystal_density_method 'not measured'
_exptl_crystal_F_000 1912
_refine_diff_density_max 0.555
_refine_diff_density_min -0.269
_refine_diff_density_rms 0.068
_refine_ls_extinction_method none
_refine_ls_goodness_of_fit_ref 1.073
_refine_ls_hydrogen_treatment mixed
_refine_ls_matrix_type full
_refine_ls_number_parameters 345
_refine_ls_number_reflns 3603
_refine_ls_number_restraints 0
_refine_ls_restrained_S_all 1.073
_refine_ls_R_factor_all 0.0276
_refine_ls_R_factor_gt 0.0255
_refine_ls_shift/su_max 0.001
_refine_ls_shift/su_mean 0
_refine_ls_structure_factor_coef Fsqd
_refine_ls_weighting_details 'calc w=1/[\s^2^(Fo^2^)+(0.0233P)^2^+7.6577P] where P=(Fo^2^+2Fc^2^)/3'
_refine_ls_weighting_scheme calc
_refine_ls_wR_factor_gt 0.0579
_refine_ls_wR_factor_ref 0.0589
_reflns_number_gt 3379
_reflns_number_total 3603
_reflns_threshold_expression >2sigma(I)
_cod_data_source_file ic048628osi20041001_112555.cif
_cod_data_source_block hiraneum
_cod_original_cell_volume 4083.3(6)
_cod_original_formula_sum 'C23 H24 N O2.50 Sn'
_cod_database_code 4309251

loop_
_symmetry_equiv_pos_as_xyz
'x, y, z'
'-x, y, -z+1/2'
'x+1/2, y+1/2, z'
'-x+1/2, y+1/2, -z+1/2'
'-x, -y, -z'
'x, -y, z-1/2'
'-x+1/2, -y+1/2, -z'
'x+1/2, -y+1/2, z-1/2'

loop_
_atom_site_label
_atom_site_type_symbol
_atom_site_fract_x
_atom_site_fract_y
_atom_site_fract_z
_atom_site_U_iso_or_equiv
_atom_site_adp_type
_atom_site_occupancy
_atom_site_symmetry_multiplicity
_atom_site_calc_flag
_atom_site_refinement_flags
_atom_site_disorder_assembly
_atom_site_disorder_group
H5 H 0.2818(16) 0.676(3) 0.2282(11) 0.020(7) Uiso 1 1 d . . .
H7 H 0.3631(15) 0.594(2) 0.2935(10) 0.016(6) Uiso 1 1 d . . .
H25 H 0.0144(18) 0.702(3) 0.3196(12) 0.030(8) Uiso 1 1 d . . .
H4B H 0.1420(16) 0.672(3) 0.2427(10) 0.018(7) Uiso 1 1 d . . .
H27B H 0.4183(18) 0.790(3) 0.2258(12) 0.028(8) Uiso 1 1 d . . .
H26B H 0.2841(16) 0.942(3) 0.2552(10) 0.020(7) Uiso 1 1 d . . .
H4A H 0.1542(16) 0.792(2) 0.2053(11) 0.021(7) Uiso 1 1 d . . .
H27C H 0.4130(18) 0.855(3) 0.2830(13) 0.032(8) Uiso 1 1 d . . .
H13 H 0.4358(16) 0.444(3) 0.3500(11) 0.024(7) Uiso 1 1 d . . .
H19 H 0.3063(19) 0.986(3) 0.4285(12) 0.035(8) Uiso 1 1 d . . .
H10 H 0.3260(16) 0.628(3) 0.5014(11) 0.025(7) Uiso 1 1 d . . .
H27A H 0.4203(19) 0.941(3) 0.2325(12) 0.040(9) Uiso 1 1 d . . .
H12 H 0.4681(18) 0.362(3) 0.4374(11) 0.029(8) Uiso 1 1 d . . .
H16 H 0.1023(19) 1.276(3) 0.3773(12) 0.033(8) Uiso 1 1 d . . .
H26A H 0.2908(16) 0.890(3) 0.1991(11) 0.023(7) Uiso 1 1 d . . .
H11 H 0.4088(16) 0.447(3) 0.5114(11) 0.021(7) Uiso 1 1 d . . .
H22 H 0.0671(18) 0.452(3) 0.4745(12) 0.034(8) Uiso 1 1 d . . .
H17 H 0.2150(18) 1.350(3) 0.4290(12) 0.034(8) Uiso 1 1 d . . .
H24 H -0.0809(17) 0.552(3) 0.3446(11) 0.026(7) Uiso 1 1 d . . .
H23 H -0.0545(19) 0.422(3) 0.4194(11) 0.033(8) Uiso 1 1 d . . .
H1 H 0.0346(18) 0.944(3) 0.2570(13) 0.036(9) Uiso 1 1 d . . .
H15 H 0.0919(17) 1.070(3) 0.3490(11) 0.020(7) Uiso 1 1 d . . .
H21 H 0.1576(19) 0.605(3) 0.4492(11) 0.029(8) Uiso 1 1 d . . .
H18 H 0.317(2) 1.203(3) 0.4525(14) 0.046(10) Uiso 1 1 d . . .
Sn2 Sn 0.189001(10) 0.805458(17) 0.357500(6) 0.02154(7) Uani 1 1 d . . .
N6 N 0.27749(13) 0.7146(2) 0.30680(8) 0.0212(5) Uani 1 1 d . . .
O1 O 0.27692(11) 0.75090(18) 0.41941(7) 0.0259(4) Uani 1 1 d . . .
O3 O 0.13822(11) 0.84565(19) 0.27990(7) 0.0271(4) Uani 1 1 d . . .
C9 C 0.32427(15) 0.6464(3) 0.42233(10) 0.0223(5) Uani 1 1 d . . .
C8 C 0.35647(15) 0.5874(3) 0.37579(10) 0.0225(5) Uani 1 1 d . . .
C13 C 0.41123(16) 0.4811(3) 0.38264(10) 0.0245(6) Uani 1 1 d . . .
C12 C 0.43164(17) 0.4286(3) 0.43288(11) 0.0259(6) Uani 1 1 d . . .
C11 C 0.39787(16) 0.4841(3) 0.47835(11) 0.0274(6) Uani 1 1 d . . .
C10 C 0.34657(16) 0.5905(3) 0.47339(10) 0.0261(6) Uani 1 1 d . . .
C7 C 0.33391(15) 0.6307(3) 0.32138(10) 0.0219(5) Uani 1 1 d . . .
C5 C 0.26060(16) 0.7468(3) 0.24866(10) 0.0241(6) Uani 1 1 d . . .
C4 C 0.16757(17) 0.7596(3) 0.24074(10) 0.0257(6) Uani 1 1 d . . .
C20 C 0.09915(16) 0.6696(3) 0.38122(10) 0.0243(6) Uani 1 1 d . . .
C21 C 0.11292(18) 0.5944(3) 0.42847(11) 0.0302(6) Uani 1 1 d . . .
C22 C 0.05549(18) 0.5029(3) 0.44315(12) 0.0350(7) Uani 1 1 d . . .
C23 C -0.01680(19) 0.4863(3) 0.41154(12) 0.0347(7) Uani 1 1 d . . .
C24 C -0.03218(18) 0.5628(3) 0.36554(11) 0.0313(6) Uani 1 1 d . . .
C25 C 0.02558(17) 0.6527(3) 0.35002(11) 0.0271(6) Uani 1 1 d . . .
C14 C 0.19731(16) 1.0039(2) 0.38339(10) 0.0234(5) Uani 1 1 d . . .
C15 C 0.13610(18) 1.0942(3) 0.36850(10) 0.0269(6) Uani 1 1 d . . .
C16 C 0.1420(2) 1.2230(3) 0.38650(11) 0.0325(7) Uani 1 1 d . . .
C17 C 0.2098(2) 1.2640(3) 0.41820(12) 0.0345(7) Uani 1 1 d . . .
C18 C 0.2711(2) 1.1758(3) 0.43319(13) 0.0352(7) Uani 1 1 d . . .
C19 C 0.26448(17) 1.0465(3) 0.41655(11) 0.0304(6) Uani 1 1 d . . .
C26 C 0.30467(17) 0.8732(3) 0.23507(11) 0.0275(6) Uani 1 1 d . . .
C27 C 0.39740(18) 0.8648(3) 0.24380(13) 0.0322(6) Uani 1 1 d . . .
O1H O 0 0.9934(3) 0.25 0.0307(6) Uani 1 2 d S . .

loop_
_atom_site_aniso_label
_atom_site_aniso_U_11
_atom_site_aniso_U_22
_atom_site_aniso_U_33
_atom_site_aniso_U_23
_atom_site_aniso_U_13
_atom_site_aniso_U_12
Sn2 0.02012(11) 0.02229(11) 0.02215(10) -0.00192(7) 0.00083(7) 0.00226(7)
N6 0.0205(11) 0.0222(11) 0.0210(10) -0.0019(8) 0.0018(8) 0.0003(9)
O1 0.0266(10) 0.0266(10) 0.0239(9) -0.0038(8) -0.0021(7) 0.0075(8)
O3 0.0263(10) 0.0304(10) 0.0242(9) -0.0004(8) -0.0012(7) 0.0060(8)
C9 0.0191(13) 0.0239(14) 0.0236(12) -0.0042(10) -0.0017(10) -0.0030(11)
C8 0.0182(13) 0.0250(14) 0.0241(12) -0.0030(11) -0.0003(10) -0.0024(11)
C13 0.0197(13) 0.0267(14) 0.0270(13) -0.0047(11) -0.0006(10) 0.0004(11)
C12 0.0209(13) 0.0245(14) 0.0315(14) -0.0010(11) -0.0042(11) 0.0029(12)
C11 0.0265(14) 0.0300(15) 0.0246(13) 0.0030(12) -0.0071(11) -0.0036(12)
C10 0.0254(14) 0.0309(15) 0.0219(13) -0.0044(11) 0.0006(11) 0.0007(12)
C7 0.0200(13) 0.0226(14) 0.0233(12) -0.0048(11) 0.0033(10) -0.0030(11)
C5 0.0262(14) 0.0272(15) 0.0188(12) -0.0026(11) 0.0007(10) 0.0019(12)
C4 0.0276(15) 0.0285(15) 0.0205(13) 0.0002(11) -0.0033(11) 0.0001(12)
C20 0.0241(14) 0.0224(14) 0.0272(13) -0.0037(10) 0.0076(11) 0.0030(11)
C21 0.0247(15) 0.0332(16) 0.0328(14) -0.0021(12) 0.0038(12) 0.0039(13)
C22 0.0333(17) 0.0359(17) 0.0368(16) 0.0088(13) 0.0114(13) 0.0057(14)
C23 0.0303(16) 0.0302(16) 0.0450(17) -0.0005(13) 0.0127(13) -0.0026(14)
C24 0.0253(15) 0.0340(16) 0.0349(15) -0.0089(12) 0.0033(12) -0.0021(13)
C25 0.0283(15) 0.0291(15) 0.0241(13) -0.0035(12) 0.0045(11) 0.0027(12)
C14 0.0257(14) 0.0206(13) 0.0245(12) -0.0004(10) 0.0058(10) -0.0001(11)
C15 0.0289(15) 0.0290(15) 0.0226(13) -0.0017(11) 0.0009(11) 0.0022(12)
C16 0.0403(18) 0.0300(16) 0.0273(14) 0.0020(12) 0.0018(12) 0.0109(14)
C17 0.0478(19) 0.0217(15) 0.0343(15) -0.0039(12) 0.0059(13) -0.0020(14)
C18 0.0310(17) 0.0324(17) 0.0417(17) -0.0044(13) -0.0007(13) -0.0085(13)
C19 0.0235(15) 0.0277(16) 0.0401(16) -0.0002(12) 0.0026(12) 0.0013(13)
C26 0.0290(15) 0.0298(16) 0.0239(14) 0.0004(12) 0.0032(11) 0.0000(13)
C27 0.0304(16) 0.0323(17) 0.0343(16) 0.0012(13) 0.0049(12) -0.0045(14)
O1H 0.0244(16) 0.0273(17) 0.0395(16) 0 -0.0054(13) 0

loop_
_atom_type_symbol
_atom_type_description
_atom_type_scat_dispersion_real
_atom_type_scat_dispersion_imag
_atom_type_scat_source
C C 0.0033 0.0016 'International Tables Vol C Tables 4.2.6.8 and 6.1.1.4'
H H 0 0 'International Tables Vol C Tables 4.2.6.8 and 6.1.1.4'
N N 0.0061 0.0033 'International Tables Vol C Tables 4.2.6.8 and 6.1.1.4'
O O 0.0106 0.006 'International Tables Vol C Tables 4.2.6.8 and 6.1.1.4'
Sn Sn -0.6537 1.4246 'International Tables Vol C Tables 4.2.6.8 and 6.1.1.4'

loop_
_geom_angle_atom_site_label_1
_geom_angle_atom_site_label_2
_geom_angle_atom_site_label_3
_geom_angle
_geom_angle_site_symmetry_1
_geom_angle_site_symmetry_3
_geom_angle_publ_flag
O3 Sn2 O1 159.21(7) . . ?
O3 Sn2 C14 95.91(9) . . ?
O1 Sn2 C14 90.36(9) . . ?
O3 Sn2 C20 98.04(9) . . ?
O1 Sn2 C20 94.55(9) . . ?
C14 Sn2 C20 124.73(9) . . ?
O3 Sn2 N6 78.21(7) . . ?
O1 Sn2 N6 81.75(7) . . ?
C14 Sn2 N6 123.10(9) . . ?
C20 Sn2 N6 112.08(8) . . ?
C7 N6 C5 120.2(2) . . ?
C7 N6 Sn2 127.60(17) . . ?
C5 N6 Sn2 111.86(15) . . ?
C9 O1 Sn2 128.73(15) . . ?
C4 O3 Sn2 111.99(15) . . ?
O1 C9 C10 119.6(2) . . ?
O1 C9 C8 122.9(2) . . ?
C10 C9 C8 117.5(2) . . ?
C13 C8 C9 119.5(2) . . ?
C13 C8 C7 118.1(2) . . ?
C9 C8 C7 122.4(2) . . ?
C12 C13 C8 121.6(2) . . ?
C13 C12 C11 118.7(3) . . ?
C10 C11 C12 121.2(3) . . ?
C11 C10 C9 121.4(2) . . ?
N6 C7 C8 126.8(2) . . ?
N6 C5 C26 109.9(2) . . ?
N6 C5 C4 105.4(2) . . ?
C26 C5 C4 112.4(2) . . ?
O3 C4 C5 110.2(2) . . ?
C25 C20 C21 118.5(3) . . ?
C25 C20 Sn2 120.93(19) . . ?
C21 C20 Sn2 120.5(2) . . ?
C22 C21 C20 120.7(3) . . ?
C23 C22 C21 120.1(3) . . ?
C22 C23 C24 119.8(3) . . ?
C23 C24 C25 120.4(3) . . ?
C24 C25 C20 120.4(3) . . ?
C15 C14 C19 118.3(2) . . ?
C15 C14 Sn2 121.4(2) . . ?
C19 C14 Sn2 120.39(19) . . ?
C16 C15 C14 120.5(3) . . ?
C17 C16 C15 120.3(3) . . ?
C16 C17 C18 119.9(3) . . ?
C17 C18 C19 120.0(3) . . ?
C18 C19 C14 121.0(3) . . ?
C27 C26 C5 113.7(2) . . ?

loop_
_geom_bond_atom_site_label_1
_geom_bond_atom_site_label_2
_geom_bond_distance
_geom_bond_site_symmetry_2
_geom_bond_publ_flag
Sn2 O3 2.0742(17) . ?
Sn2 O1 2.1000(17) . ?
Sn2 C14 2.120(3) . ?
Sn2 C20 2.125(3) . ?
Sn2 N6 2.175(2) . ?
N6 C7 1.290(3) . ?
N6 C5 1.477(3) . ?
O1 C9 1.315(3) . ?
O3 C4 1.410(3) . ?
C9 C10 1.406(4) . ?
C9 C8 1.424(3) . ?
C8 C13 1.406(4) . ?
C8 C7 1.436(3) . ?
C13 C12 1.369(4) . ?
C12 C11 1.399(4) . ?
C11 C10 1.370(4) . ?
C5 C26 1.522(4) . ?
C5 C4 1.523(4) . ?
C20 C25 1.394(4) . ?
C20 C21 1.399(4) . ?
C21 C22 1.386(4) . ?
C22 C23 1.381(4) . ?
C23 C24 1.384(4) . ?
C24 C25 1.385(4) . ?
C14 C15 1.389(4) . ?
C14 C19 1.393(4) . ?
C15 C16 1.386(4) . ?
C16 C17 1.376(4) . ?
C17 C18 1.378(4) . ?
C18 C19 1.381(4) . ?
C26 C27 1.517(4) . ?

loop_
_geom_torsion_atom_site_label_1
_geom_torsion_atom_site_label_2
_geom_torsion_atom_site_label_3
_geom_torsion_atom_site_label_4
_geom_torsion
_geom_torsion_site_symmetry_1
_geom_torsion_site_symmetry_2
_geom_torsion_site_symmetry_3
_geom_torsion_site_symmetry_4
_geom_torsion_publ_flag
O3 Sn2 N6 C7 -164.6(2) . . . . ?
O1 Sn2 N6 C7 21.0(2) . . . . ?
C14 Sn2 N6 C7 106.0(2) . . . . ?
C20 Sn2 N6 C7 -70.6(2) . . . . ?
O3 Sn2 N6 C5 8.23(16) . . . . ?
O1 Sn2 N6 C5 -166.18(17) . . . . ?
C14 Sn2 N6 C5 -81.17(19) . . . . ?
C20 Sn2 N6 C5 102.22(18) . . . . ?
O3 Sn2 O1 C9 -50.5(3) . . . . ?
C14 Sn2 O1 C9 -158.4(2) . . . . ?
C20 Sn2 O1 C9 76.7(2) . . . . ?
N6 Sn2 O1 C9 -35.0(2) . . . . ?
O1 Sn2 O3 C4 36.6(3) . . . . ?
C14 Sn2 O3 C4 143.53(18) . . . . ?
C20 Sn2 O3 C4 -90.10(18) . . . . ?
N6 Sn2 O3 C4 20.90(17) . . . . ?
Sn2 O1 C9 C10 -147.57(19) . . . . ?
Sn2 O1 C9 C8 34.1(3) . . . . ?
O1 C9 C8 C13 175.7(2) . . . . ?
C10 C9 C8 C13 -2.7(4) . . . . ?
O1 C9 C8 C7 -5.6(4) . . . . ?
C10 C9 C8 C7 176.0(2) . . . . ?
C9 C8 C13 C12 3.1(4) . . . . ?
C7 C8 C13 C12 -175.7(2) . . . . ?
C8 C13 C12 C11 -1.1(4) . . . . ?
C13 C12 C11 C10 -1.2(4) . . . . ?
C12 C11 C10 C9 1.5(4) . . . . ?
O1 C9 C10 C11 -177.9(2) . . . . ?
C8 C9 C10 C11 0.5(4) . . . . ?
C5 N6 C7 C8 -178.8(2) . . . . ?
Sn2 N6 C7 C8 -6.5(4) . . . . ?
C13 C8 C7 N6 170.8(3) . . . . ?
C9 C8 C7 N6 -8.0(4) . . . . ?
C7 N6 C5 C26 -97.9(3) . . . . ?
Sn2 N6 C5 C26 88.7(2) . . . . ?
C7 N6 C5 C4 140.8(2) . . . . ?
Sn2 N6 C5 C4 -32.6(2) . . . . ?
Sn2 O3 C4 C5 -46.4(3) . . . . ?
N6 C5 C4 O3 51.3(3) . . . . ?
C26 C5 C4 O3 -68.3(3) . . . . ?
O3 Sn2 C20 C25 -10.8(2) . . . . ?
O1 Sn2 C20 C25 -174.2(2) . . . . ?
C14 Sn2 C20 C25 92.2(2) . . . . ?
N6 Sn2 C20 C25 -91.3(2) . . . . ?
O3 Sn2 C20 C21 168.8(2) . . . . ?
O1 Sn2 C20 C21 5.4(2) . . . . ?
C14 Sn2 C20 C21 -88.2(2) . . . . ?
N6 Sn2 C20 C21 88.3(2) . . . . ?
C25 C20 C21 C22 1.6(4) . . . . ?
Sn2 C20 C21 C22 -178.0(2) . . . . ?
C20 C21 C22 C23 -1.0(4) . . . . ?
C21 C22 C23 C24 -0.8(4) . . . . ?
C22 C23 C24 C25 2.1(4) . . . . ?
C23 C24 C25 C20 -1.5(4) . . . . ?
C21 C20 C25 C24 -0.3(4) . . . . ?
Sn2 C20 C25 C24 179.3(2) . . . . ?
O3 Sn2 C14 C15 38.5(2) . . . . ?
O1 Sn2 C14 C15 -161.4(2) . . . . ?
C20 Sn2 C14 C15 -65.6(2) . . . . ?
N6 Sn2 C14 C15 118.2(2) . . . . ?
O3 Sn2 C14 C19 -142.3(2) . . . . ?
O1 Sn2 C14 C19 17.8(2) . . . . ?
C20 Sn2 C14 C19 113.6(2) . . . . ?
N6 Sn2 C14 C19 -62.5(2) . . . . ?
C19 C14 C15 C16 -0.2(4) . . . . ?
Sn2 C14 C15 C16 179.0(2) . . . . ?
C14 C15 C16 C17 1.7(4) . . . . ?
C15 C16 C17 C18 -1.5(4) . . . . ?
C16 C17 C18 C19 -0.2(4) . . . . ?
C17 C18 C19 C14 1.7(4) . . . . ?
C15 C14 C19 C18 -1.5(4) . . . . ?
Sn2 C14 C19 C18 179.2(2) . . . . ?
N6 C5 C26 C27 61.7(3) . . . . ?
C4 C5 C26 C27 178.7(2) . . . . ?
